data_1547692
loop_
_publ_author_name
'Tao Zheng'
'Zaixing Yang'
'Daxiang Gui'
'Zhiyong Liu'
'Xiangxiang Wang'
'Xing Dai'
'Shengtang Liu'
'Linjuan Zhang'
'Yang Gao'
'Lanhua Chen'
'Daopeng Sheng'
'Yanlong Wang'
'Juan Diwu'
'Jianqiang Wang'
'Ruhong Zhou'
'Zhifang Chai'
'Thomas E. Albrecht-Schmitt'
'Shuao Wanga'

_publ_section_title
;
 Overcoming the crystallization and designability issues in the
 ultrastable zirconium phosphonate framework system
;
_journal_name_full 'Nature Communications'
_journal_page_first 15369
_journal_paper_doi 10.1038/ncomms15369
_journal_volume 8
_journal_year 2017
_chemical_formula_moiety 'C25 H24 O12 P4'
_chemical_formula_sum 'C25 H24 O12 P4'
_chemical_formula_weight 640.32
_space_group_crystal_system tetragonal
_space_group_IT_number 82
_space_group_name_Hall 'I -4'
_space_group_name_H-M_alt 'I -4'
_symmetry_space_group_name_Hall 'I -4'
_symmetry_space_group_name_H-M 'I -4'
_atom_sites_solution_hydrogens geom
_cell_angle_alpha 90
_cell_angle_beta 90
_cell_angle_gamma 90
_cell_formula_units_Z 2
_cell_length_a 13.2646(7)
_cell_length_b 13.2646(7)
_cell_length_c 7.5238(5)
_cell_measurement_reflns_used 5201
_cell_measurement_temperature 273(2)
_cell_measurement_theta_max 27.46
_cell_measurement_theta_min 3.11
_cell_volume 1323.81(13)
_computing_cell_refinement 'Bruker SAINT'
_computing_data_collection 'Bruker APEX2'
_computing_data_reduction 'Bruker SAINT'
_computing_molecular_graphics 'SHELXL-2014 (Sheldrick, 2014)'
_computing_publication_material 'SHELXL-2014 (Sheldrick, 2014)'
_computing_structure_refinement 'SHELXL-2014 (Sheldrick, 2014)'
_computing_structure_solution 'SHELXL-2014 (Sheldrick, 2014)'
_diffrn_ambient_temperature 273(2)
_diffrn_measured_fraction_theta_full 0.746
_diffrn_measured_fraction_theta_max 0.788
_diffrn_measurement_device_type 'Bruker APEX-II CCD'
_diffrn_measurement_method '\f and \w scans'
_diffrn_radiation_type MoK\a
_diffrn_radiation_wavelength 0.71073
_diffrn_reflns_av_R_equivalents 0.0354
_diffrn_reflns_av_unetI/netI 0.0451
_diffrn_reflns_Laue_measured_fraction_full 0.746
_diffrn_reflns_Laue_measured_fraction_max 0.788
_diffrn_reflns_limit_h_max 17
_diffrn_reflns_limit_h_min -17
_diffrn_reflns_limit_k_max 17
_diffrn_reflns_limit_k_min -16
_diffrn_reflns_limit_l_max 9
_diffrn_reflns_limit_l_min -9
_diffrn_reflns_number 6242
_diffrn_reflns_point_group_measured_fraction_full 0.761
_diffrn_reflns_point_group_measured_fraction_max 0.801
_diffrn_reflns_theta_full 25.242
_diffrn_reflns_theta_max 27.512
_diffrn_reflns_theta_min 2.171
_exptl_absorpt_coefficient_mu 0.352
_exptl_absorpt_correction_T_max 0.986
_exptl_absorpt_correction_T_min 0.975
_exptl_absorpt_correction_type multi-scan
_exptl_absorpt_process_details 'SADABS, Bruker'
_exptl_crystal_colour colorless
_exptl_crystal_density_diffrn 1.606
_exptl_crystal_description block
_exptl_crystal_F_000 660
_exptl_crystal_size_max 0.08
_exptl_crystal_size_mid 0.06
_exptl_crystal_size_min 0.04
_refine_diff_density_max 0.415
_refine_diff_density_min -0.554
_refine_diff_density_rms 0.187
_refine_ls_abs_structure_details
;
 Refined as a perfect inversion twin.
;
_refine_ls_abs_structure_Flack 0.5
_refine_ls_extinction_coef 0.034(7)
_refine_ls_extinction_expression Fc^*^=kFc[1+0.001xFc^2^\l^3^/sin(2\q)]^-1/4^
_refine_ls_extinction_method 'SHELXL-2014/7 (Sheldrick 2014'
_refine_ls_goodness_of_fit_ref 1.075
_refine_ls_hydrogen_treatment constr
_refine_ls_matrix_type full
_refine_ls_number_parameters 96
_refine_ls_number_reflns 1514
_refine_ls_number_restraints 0
_refine_ls_restrained_S_all 1.075
_refine_ls_R_factor_all 0.0516
_refine_ls_R_factor_gt 0.0432
_refine_ls_shift/su_max 0.000
_refine_ls_shift/su_mean 0.000
_refine_ls_structure_factor_coef Fsqd
_refine_ls_weighting_details 'w=1/[\s^2^(Fo^2^)+(0.0821P)^2^] where P=(Fo^2^+2Fc^2^)/3'
_refine_ls_weighting_scheme calc
_refine_ls_wR_factor_gt 0.1028
_refine_ls_wR_factor_ref 0.1218
_reflns_Friedel_coverage 0.881
_reflns_Friedel_fraction_full 0.778
_reflns_Friedel_fraction_max 0.816
_reflns_number_gt 1127
_reflns_number_total 1514
_reflns_threshold_expression 'I > 2\s(I)'
_cod_data_source_file ncomms15369-5.cif
_cod_data_source_block TppmH8
_cod_original_cell_volume 1323.81(17)
_cod_database_code 1547692
_shelx_space_group_comment
;
The symmetry employed for this shelxl refinement is uniquely defined
by the following loop, which should always be used as a source of
symmetry information in preference to the above space-group names.
They are only intended as comments.
;

loop_
_space_group_symop_operation_xyz
'x, y, z'
'-x, -y, z'
'y, -x, -z'
'-y, x, -z'
'x+1/2, y+1/2, z+1/2'
'-x+1/2, -y+1/2, z+1/2'
'y+1/2, -x+1/2, -z+1/2'
'-y+1/2, x+1/2, -z+1/2'

loop_
_atom_site_label
_atom_site_type_symbol
_atom_site_fract_x
_atom_site_fract_y
_atom_site_fract_z
_atom_site_U_iso_or_equiv
_atom_site_adp_type
_atom_site_occupancy
_atom_site_site_symmetry_order
_atom_site_calc_flag
_atom_site_refinement_flags_posn
_atom_site_refinement_flags_adp
_atom_site_refinement_flags_occupancy
_atom_site_disorder_assembly
_atom_site_disorder_group
C1 C 0.0164(3) 0.0904(3) 0.6259(6) 0.0214(8) Uani 1 1 d . . . . .
C2 C 0.1036(4) 0.1492(4) 0.6299(7) 0.0305(10) Uani 1 1 d . . . . .
H2 H 0.1555 0.1357 0.5503 0.037 Uiso 1 1 calc R U . . .
C3 C 0.1140(4) 0.2269(4) 0.7502(7) 0.0334(11) Uani 1 1 d . . . . .
H3 H 0.1726 0.2653 0.7513 0.040 Uiso 1 1 calc R U . . .
C4 C 0.0368(4) 0.2480(4) 0.8701(6) 0.0276(10) Uani 1 1 d . . . . .
C5 C -0.0495(4) 0.1892(4) 0.8706(7) 0.0311(10) Uani 1 1 d . . . . .
H5 H -0.1010 0.2022 0.9512 0.037 Uiso 1 1 calc R U . . .
C6 C -0.0584(4) 0.1110(4) 0.7502(6) 0.0282(10) Uani 1 1 d . . . . .
H6 H -0.1161 0.0711 0.7523 0.034 Uiso 1 1 calc R U . . .
C7 C 0.0000 0.0000 0.5000 0.0208(15) Uani 1 4 d S T P . .
O1 O -0.0599(3) 0.3916(3) 1.0610(5) 0.0422(10) Uani 1 1 d . . . . .
O2 O 0.1094(4) 0.4314(3) 0.9275(6) 0.0531(12) Uani 1 1 d . . . . .
H2A H 0.1647 0.4069 0.9048 0.080 Uiso 1 1 calc R U . . .
O3 O 0.0996(5) 0.3124(4) 1.1842(6) 0.0657(16) Uani 1 1 d . . . . .
H3A H 0.0977 0.3552 1.2628 0.099 Uiso 1 1 calc R U . . .
P1 P 0.04267(10) 0.35115(9) 1.01961(15) 0.0321(4) Uani 1 1 d . . . . .

loop_
_atom_site_aniso_label
_atom_site_aniso_U_11
_atom_site_aniso_U_22
_atom_site_aniso_U_33
_atom_site_aniso_U_23
_atom_site_aniso_U_13
_atom_site_aniso_U_12
C1 0.025(2) 0.0220(19) 0.0176(18) 0.0004(16) -0.0029(16) 0.0015(16)
C2 0.028(2) 0.034(2) 0.030(2) -0.009(2) 0.0069(19) -0.0049(19)
C3 0.032(2) 0.031(2) 0.037(3) -0.006(2) 0.007(2) -0.007(2)
C4 0.038(3) 0.022(2) 0.022(2) -0.0037(17) -0.0009(19) 0.0020(17)
C5 0.034(2) 0.034(2) 0.025(2) -0.0042(19) 0.0073(19) 0.0010(19)
C6 0.026(2) 0.031(2) 0.027(2) -0.0046(18) 0.0048(18) -0.0061(17)
C7 0.021(2) 0.021(2) 0.020(4) 0.000 0.000 0.000
O1 0.051(2) 0.0365(19) 0.039(2) -0.0048(15) 0.0141(18) 0.0025(17)
O2 0.059(3) 0.0331(19) 0.067(3) -0.011(2) 0.023(2) -0.008(2)
O3 0.104(5) 0.047(3) 0.046(2) -0.020(2) -0.029(3) 0.020(3)
P1 0.0437(8) 0.0243(6) 0.0284(6) -0.0069(5) 0.0027(5) -0.0004(5)

loop_
_atom_type_symbol
_atom_type_description
_atom_type_scat_dispersion_real
_atom_type_scat_dispersion_imag
_atom_type_scat_source
C C 0.0033 0.0016 'International Tables Vol C Tables 4.2.6.8 and 6.1.1.4'
H H 0.0000 0.0000 'International Tables Vol C Tables 4.2.6.8 and 6.1.1.4'
N N 0.0061 0.0033 'International Tables Vol C Tables 4.2.6.8 and 6.1.1.4'
O O 0.0106 0.0060 'International Tables Vol C Tables 4.2.6.8 and 6.1.1.4'
P P 0.1023 0.0942 'International Tables Vol C Tables 4.2.6.8 and 6.1.1.4'
Zr Zr -2.9673 0.5597 'International Tables Vol C Tables 4.2.6.8 and 6.1.1.4'

loop_
_geom_angle_atom_site_label_1
_geom_angle_atom_site_label_2
_geom_angle_atom_site_label_3
_geom_angle
_geom_angle_site_symmetry_1
_geom_angle_site_symmetry_3
C2 C1 C6 117.8(4) . .
C2 C1 C7 124.3(4) . .
C6 C1 C7 117.7(3) . .
C3 C2 C1 121.0(4) . .
C2 C3 C4 120.1(4) . .
C5 C4 C3 119.7(5) . .
C5 C4 P1 118.0(4) . .
C3 C4 P1 122.3(4) . .
C6 C5 C4 119.5(4) . .
C5 C6 C1 121.8(4) . .
C1 C7 C1 112.15(16) . 4_556
C1 C7 C1 104.2(3) . 2
C1 C7 C1 112.14(16) 4_556 2
C1 C7 C1 112.14(16) . 3_556
C1 C7 C1 104.2(3) 4_556 3_556
C1 C7 C1 112.14(16) 2 3_556
O1 P1 O3 113.5(3) . .
O1 P1 O2 111.5(2) . .
O3 P1 O2 108.0(3) . .
O1 P1 C4 111.7(2) . .
O3 P1 C4 105.9(2) . .
O2 P1 C4 105.7(2) . .

loop_
_geom_bond_atom_site_label_1
_geom_bond_atom_site_label_2
_geom_bond_distance
_geom_bond_site_symmetry_2
C1 C2 1.396(6) .
C1 C6 1.391(6) .
C1 C7 1.543(4) .
C2 C3 1.379(7) .
C3 C4 1.393(7) .
C4 C5 1.385(7) .
C4 P1 1.773(5) .
C5 C6 1.382(7) .
C7 C1 1.543(4) 4_556
C7 C1 1.543(4) 2
C7 C1 1.543(4) 3_556
O1 P1 1.496(4) .
O2 P1 1.548(4) .
O3 P1 1.539(5) .
